data_7242146
loop_
_publ_author_name
'Lendvay, Gy\"orgy'
'Majzik, Eszter'
'Bereczki, Laura'
'Domj\'an, Attila'
'Trif, L\'aszl\'o'
'Saj\'o, Istv\'an E.'
'Franguelli, Fernanda Paiva'
'Farkas, Attila'
'Kl\'ebert, Szilvia'
'Bombicz, Petra'
'N\'emeth, Csaba'
'Szil\'agyi, Imre Mikl\'os'
'K\'otai, L\'aszl\'o'

_publ_section_title
;
 (Me2NH2)10[H2-Dodecatungstate] polymorphs: dodecatungstate cages embedded
 in a variable dimethylammonium cation + water of crystallization matrix
;
_journal_issue 6
_journal_name_full 'RSC Advances'
_journal_page_first 3713
_journal_page_last 3724
_journal_paper_doi 10.1039/D0RA09997J
_journal_volume 11
_journal_year 2021
_chemical_formula_moiety 'O42 W12, 10(C2 H8 N), 11(O)'
_chemical_formula_sum 'C20 H80 N10 O53 W12'
_chemical_formula_weight 3515.14
_chemical_name_common
;
dimethylammonium paratungstate B.11 hydrate
;
_chemical_name_systematic
;
decakis(dimethylammonium) dihydrododecatungstate(10-).11 hydrate
;
_space_group_crystal_system triclinic
_space_group_IT_number 2
_space_group_name_Hall '-P 1'
_space_group_name_H-M_alt 'P -1'
_atom_sites_solution_hydrogens mixed
_atom_sites_solution_primary iterative
_atom_sites_solution_secondary difmap
_audit_creation_method SHELXL-2018/3
_audit_update_record
;
2020-12-17 deposited with the CCDC.	2020-12-28 downloaded from the CCDC.
;
_cell_angle_alpha 90.344(6)
_cell_angle_beta 105.743(7)
_cell_angle_gamma 112.051(8)
_cell_formula_units_Z 2
_cell_length_a 13.5917(3)
_cell_length_b 16.6057(4)
_cell_length_c 18.6449(4)
_cell_measurement_reflns_used 149683
_cell_measurement_temperature 153(2)
_cell_measurement_theta_max 30.490
_cell_measurement_theta_min 3.015
_cell_volume 3726.5(3)
_computing_cell_refinement
;
RAPID-AUTO (Rigaku Corp., Tokyo, Japan, 2015)
;
_computing_data_collection
;
RAPID-AUTO (Rigaku Corp., Tokyo, Japan, 2015)
;
_computing_data_reduction
;
RAPID-AUTO (Rigaku Corp., Tokyo, Japan, 2015)
;
_computing_molecular_graphics
;
Spek, A.L. (2003). J.Appl.Cryst. 36,7-13.
;
_computing_publication_material
;
C. F. Macrae, J. Appl. Cryst., 41, 466-470, 2008
;
_computing_structure_refinement 'SHELXL-2014/7 (Sheldrick, 2014)'
_computing_structure_solution
;
L. Palatinus, G. Chapuis 2007 J. Appl. Cryst., Vol. 40, pp. 786-790.
;
_diffrn_ambient_temperature 153(2)
_diffrn_detector_area_resol_mean 10.0000
_diffrn_measured_fraction_theta_full 0.998
_diffrn_measured_fraction_theta_max 0.997
_diffrn_measurement_device_type RAXIS-RAPID
_diffrn_measurement_method dtprofit.ref
_diffrn_radiation_type MoK\a
_diffrn_radiation_wavelength 0.71075
_diffrn_reflns_av_R_equivalents 0.1837
_diffrn_reflns_av_unetI/netI 0.1079
_diffrn_reflns_Laue_measured_fraction_full 0.998
_diffrn_reflns_Laue_measured_fraction_max 0.997
_diffrn_reflns_limit_h_max 19
_diffrn_reflns_limit_h_min -19
_diffrn_reflns_limit_k_max 23
_diffrn_reflns_limit_k_min -23
_diffrn_reflns_limit_l_max 25
_diffrn_reflns_limit_l_min -26
_diffrn_reflns_number 199047
_diffrn_reflns_point_group_measured_fraction_full 0.998
_diffrn_reflns_point_group_measured_fraction_max 0.997
_diffrn_reflns_theta_full 25.242
_diffrn_reflns_theta_max 30.491
_diffrn_reflns_theta_min 3.015
_diffrn_source 'Sealed Tube'
_exptl_absorpt_coefficient_mu 18.538
_exptl_absorpt_correction_T_max 0.999
_exptl_absorpt_correction_T_min 0.998
_exptl_absorpt_correction_type numerical
_exptl_absorpt_process_details
;
  NUMABS, Numerical Absorption correction Program (T.Higashi, 2011)
;
_exptl_crystal_colour colorless
_exptl_crystal_density_diffrn 3.133
_exptl_crystal_description platelet
_exptl_crystal_F_000 3164
_exptl_crystal_size_max 0.32
_exptl_crystal_size_mid 0.28
_exptl_crystal_size_min 0.15
_exptl_transmission_factor_max 0.999224
_exptl_transmission_factor_min 0.998108
_refine_diff_density_max 4.215
_refine_diff_density_min -4.202
_refine_diff_density_rms 0.478
_refine_ls_extinction_method none
_refine_ls_goodness_of_fit_ref 1.142
_refine_ls_hydrogen_treatment constr
_refine_ls_matrix_type full
_refine_ls_number_parameters 876
_refine_ls_number_reflns 22666
_refine_ls_number_restraints 663
_refine_ls_restrained_S_all 1.129
_refine_ls_R_factor_all 0.1038
_refine_ls_R_factor_gt 0.0687
_refine_ls_shift/su_max 0.001
_refine_ls_shift/su_mean 0.000
_refine_ls_structure_factor_coef Fsqd
_refine_ls_weighting_details 'w=1/[\s^2^(Fo^2^)+(0.0571P)^2^] where P=(Fo^2^+2Fc^2^)/3'
_refine_ls_weighting_scheme calc
_refine_ls_wR_factor_gt 0.1387
_refine_ls_wR_factor_ref 0.1505
_reflns_Friedel_coverage 0.000
_reflns_number_gt 17352
_reflns_number_total 22666
_reflns_threshold_expression 'I > 2\s(I)'
_cod_data_source_file d0ra09997j2.cif
_cod_data_source_block shelx_CCDC1
_cod_database_code 7242146
_shelx_space_group_comment
;
The symmetry employed for this shelxl refinement is uniquely defined
by the following loop, which should always be used as a source of
symmetry information in preference to the above space-group names.
They are only intended as comments.
;

loop_
_space_group_symop_operation_xyz
'x, y, z'
'-x, -y, -z'

loop_
_atom_site_label
_atom_site_type_symbol
_atom_site_fract_x
_atom_site_fract_y
_atom_site_fract_z
_atom_site_U_iso_or_equiv
_atom_site_adp_type
_atom_site_occupancy
_atom_site_site_symmetry_order
_atom_site_calc_flag
_atom_site_refinement_flags_posn
_atom_site_refinement_flags_adp
_atom_site_refinement_flags_occupancy
_atom_site_disorder_assembly
_atom_site_disorder_group
W1 W -0.10875(5) 0.05925(3) 0.16737(3) 0.01551(11) Uani 1 1 d . U . . .
W2 W 0.15794(5) 0.11621(3) 0.25254(3) 0.01707(12) Uani 1 1 d . U . . .
W3 W 0.30513(5) 0.07999(3) 0.15006(3) 0.01616(11) Uani 1 1 d . U . . .
W4 W -0.17021(5) 0.12645(3) -0.02215(3) 0.01477(11) Uani 1 1 d . U . . .
W5 W 0.10183(5) 0.17863(3) 0.05904(3) 0.01339(11) Uani 1 1 d . U . . .
W6 W 0.01478(5) -0.09630(3) 0.12359(3) 0.01303(11) Uani 1 1 d . U . . .
O1 O -0.2202(8) -0.0219(6) 0.1874(5) 0.0205(13) Uani 1 1 d . U . . .
O2 O -0.1035(9) 0.1552(6) 0.2120(5) 0.0214(15) Uani 1 1 d . U . . .
O3 O 0.0129(8) 0.0474(5) 0.2477(4) 0.0168(7) Uani 1 1 d . U . . .
O4 O 0.1696(9) 0.2149(6) 0.2954(5) 0.0245(16) Uani 1 1 d . U . . .
O5 O 0.2191(9) 0.0709(6) 0.3267(5) 0.0228(15) Uani 1 1 d . U . . .
O6 O 0.2776(8) 0.1636(6) 0.2095(5) 0.0179(6) Uani 1 1 d . U . . .
O7 O 0.4124(8) 0.1617(6) 0.1262(5) 0.0214(14) Uani 1 1 d . U . . .
O8 O 0.3757(8) 0.0407(6) 0.2261(5) 0.0231(15) Uani 1 1 d . U . . .
O9 O 0.2714(8) -0.0089(5) 0.0747(5) 0.0168(9) Uani 1 1 d . U . . .
O10 O -0.1829(8) 0.0693(5) 0.0673(4) 0.0157(7) Uani 1 1 d . U . . .
O11 O -0.2637(9) 0.1765(6) -0.0317(5) 0.0224(17) Uani 1 1 d . U . . .
O12 O -0.0402(8) 0.2105(5) 0.0360(4) 0.0157(7) Uani 1 1 d . U . . .
O13 O 0.0501(8) 0.1326(5) 0.1419(4) 0.0150(7) Uani 1 1 d . U . . .
O14 O 0.1927(8) 0.2830(6) 0.0987(5) 0.0180(13) Uani 1 1 d . U . . .
O15 O 0.1870(8) 0.1183(5) 0.0620(4) 0.0154(7) Uani 1 1 d . U . . .
O16 O 0.0881(8) 0.1954(5) -0.0466(4) 0.0142(9) Uani 1 1 d . U . . .
O17 O -0.0450(7) 0.0637(5) -0.0139(4) 0.0127(8) Uani 1 1 d . U . . .
O18 O -0.1291(8) 0.1481(5) -0.1089(4) 0.0152(9) Uani 1 1 d . U . . .
O19 O 0.1452(8) 0.0052(5) 0.1671(4) 0.0153(7) Uani 1 1 d . U . . .
O20 O -0.0810(8) -0.0434(5) 0.1094(4) 0.0145(8) Uani 1 1 d . U . . .
O21 O -0.0021(9) -0.1517(6) 0.2002(5) 0.0199(19) Uani 1 1 d . U . . .
W7 W 0.88124(5) 0.60609(3) 0.44583(3) 0.01381(11) Uani 1 1 d . U . . .
W8 W 1.15308(5) 0.72975(3) 0.49593(3) 0.01626(11) Uani 1 1 d . U . . .
W9 W 0.67762(5) 0.37716(3) 0.38656(3) 0.01770(12) Uani 1 1 d . U . . .
W10 W 0.78020(5) 0.47847(4) 0.25583(3) 0.01958(12) Uani 1 1 d . U . . .
W11 W 1.04854(5) 0.60022(3) 0.30989(3) 0.01708(12) Uani 1 1 d . U . . .
W12 W 1.04093(5) 0.62086(3) 0.62288(3) 0.01408(11) Uani 1 1 d . U . . .
O22 O 0.8079(8) 0.4917(5) 0.4582(4) 0.0163(9) Uani 1 1 d . U . . .
O23 O 0.7751(8) 0.6416(6) 0.4153(5) 0.0214(14) Uani 1 1 d . U . . .
O24 O 0.9058(8) 0.5786(5) 0.3546(4) 0.0142(7) Uani 1 1 d . U . . .
O25 O 1.0076(8) 0.7244(5) 0.4510(5) 0.0170(7) Uani 1 1 d . U . . .
O26 O 1.1403(8) 0.6708(5) 0.4028(5) 0.0176(7) Uani 1 1 d . U . . .
O27 O 1.2320(9) 0.8385(6) 0.4876(5) 0.0240(15) Uani 1 1 d . U . . .
O28 O 1.2646(8) 0.6855(5) 0.5388(5) 0.0171(9) Uani 1 1 d . U . . .
O29 O 0.5854(9) 0.3973(6) 0.4266(5) 0.0258(17) Uani 1 1 d . U . . .
O30 O 0.5880(9) 0.2864(6) 0.3192(5) 0.0282(19) Uani 1 1 d . U . . .
O31 O 0.6832(8) 0.4620(6) 0.3153(5) 0.0194(7) Uani 1 1 d . U . . .
O32 O 0.7087(9) 0.3820(7) 0.1940(5) 0.0270(16) Uani 1 1 d . U . . .
O33 O 0.7465(9) 0.5583(7) 0.2044(5) 0.0268(17) Uani 1 1 d . U . . .
O34 O 0.9222(8) 0.5024(6) 0.2451(5) 0.0186(7) Uani 1 1 d . U . . .
O35 O 1.0184(9) 0.6812(6) 0.2593(5) 0.0249(16) Uani 1 1 d . U . . .
O36 O 1.1502(9) 0.5881(6) 0.2765(5) 0.0258(15) Uani 1 1 d . U . . .
O37 O 1.0490(8) 0.4907(5) 0.3766(5) 0.0178(15) Uani 1 1 d . U . . .
O38 O 1.0467(8) 0.6754(6) 0.7038(5) 0.0188(17) Uani 1 1 d . U . . .
O39 O 1.1335(8) 0.7380(5) 0.5892(5) 0.0170(8) Uani 1 1 d . U . . .
O40 O 0.9196(8) 0.6429(5) 0.5528(4) 0.0147(7) Uani 1 1 d . U . . .
O41 O 1.0422(7) 0.5927(5) 0.5062(4) 0.0126(7) Uani 1 1 d . U . . .
O42 O 0.8221(8) 0.3922(5) 0.3476(4) 0.0158(10) Uani 1 1 d . U . . .
N1 N 0.2880(19) 0.5119(17) 0.4228(10) 0.106(6) Uani 1 1 d . U . . .
H1A H 0.218411 0.497576 0.394238 0.127 Uiso 1 1 d R U . . .
H1B H 0.289341 0.521206 0.470209 0.127 Uiso 1 1 d R U . . .
C1 C 0.361(2) 0.597(2) 0.4016(13) 0.106(6) Uani 1 1 d . U . . .
H1C H 0.354444 0.589863 0.349194 0.160 Uiso 1 1 calc R U . . .
H1D H 0.436800 0.612248 0.430686 0.160 Uiso 1 1 calc R U . . .
H1E H 0.337396 0.642571 0.411548 0.160 Uiso 1 1 calc R U . . .
C2 C 0.318(2) 0.438(2) 0.4158(13) 0.106(6) Uani 1 1 d . U . . .
H2C H 0.390972 0.450113 0.448937 0.159 Uiso 1 1 calc R U . . .
H2D H 0.317011 0.426514 0.364976 0.159 Uiso 1 1 calc R U . . .
H2E H 0.265443 0.386838 0.428817 0.159 Uiso 1 1 calc R U . . .
N2 N 0.0146(12) 0.3239(8) 0.1668(7) 0.031(3) Uani 1 1 d . U . . .
H2A H 0.019166 0.286665 0.134622 0.037 Uiso 1 1 d R U . . .
H2B H -0.019204 0.292825 0.198292 0.037 Uiso 1 1 d R U . . .
C3 C -0.054(2) 0.3690(14) 0.1248(10) 0.069(6) Uani 1 1 d . U . . .
H3A H -0.020545 0.399912 0.088603 0.104 Uiso 1 1 calc R U . . .
H3B H -0.058967 0.409748 0.159036 0.104 Uiso 1 1 calc R U . . .
H3C H -0.127156 0.326715 0.099454 0.104 Uiso 1 1 calc R U . . .
C4 C 0.1265(17) 0.3832(12) 0.2095(12) 0.055(5) Uani 1 1 d . U . . .
H4A H 0.122525 0.428081 0.239842 0.083 Uiso 1 1 calc R U . . .
H4B H 0.167962 0.409398 0.175512 0.083 Uiso 1 1 calc R U . . .
H4C H 0.162788 0.350990 0.241247 0.083 Uiso 1 1 calc R U . . .
N3 N 0.8986(14) 0.6462(9) 0.0989(7) 0.040(3) Uani 1 1 d . U . . .
H3D H 0.909444 0.701257 0.091120 0.048 Uiso 1 1 d R U . . .
H3E H 0.899184 0.641647 0.146570 0.048 Uiso 1 1 d R U . . .
C5 C 0.993(2) 0.6293(13) 0.0889(11) 0.060(5) Uani 1 1 d . U . . .
H5C H 0.981122 0.569262 0.094812 0.090 Uiso 1 1 calc R U . . .
H5D H 1.059989 0.666843 0.125854 0.090 Uiso 1 1 calc R U . . .
H5E H 0.999231 0.640645 0.039621 0.090 Uiso 1 1 calc R U . . .
C6 C 0.7852(19) 0.5879(11) 0.0498(9) 0.054(4) Uani 1 1 d . U . . .
H6A H 0.780006 0.597045 -0.001694 0.081 Uiso 1 1 calc R U . . .
H6B H 0.729961 0.601606 0.063986 0.081 Uiso 1 1 calc R U . . .
H6C H 0.773194 0.527857 0.055585 0.081 Uiso 1 1 calc R U . . .
N4 N 0.4379(12) 0.3320(8) 0.1983(6) 0.030(3) Uani 1 1 d . U . . .
H4D H 0.380416 0.280531 0.186532 0.036 Uiso 1 1 d R U . . .
H4E H 0.497806 0.323391 0.224382 0.036 Uiso 1 1 d R U . . .
C7 C 0.4154(15) 0.3944(12) 0.2455(9) 0.040(4) Uani 1 1 d . U . . .
H7A H 0.337365 0.382171 0.230318 0.060 Uiso 1 1 calc R U . . .
H7B H 0.455893 0.453639 0.238343 0.060 Uiso 1 1 calc R U . . .
H7C H 0.438866 0.386939 0.297500 0.060 Uiso 1 1 calc R U . . .
C8 C 0.4556(16) 0.3692(11) 0.1303(9) 0.038(4) Uani 1 1 d . U . . .
H8A H 0.529799 0.413004 0.141486 0.057 Uiso 1 1 calc R U . . .
H8B H 0.403247 0.395409 0.110879 0.057 Uiso 1 1 calc R U . . .
H8C H 0.445596 0.323868 0.093502 0.057 Uiso 1 1 calc R U . . .
N5 N 0.6525(14) 0.8702(10) 0.0325(8) 0.047(3) Uani 1 1 d . U . . .
H5A H 0.717781 0.915235 0.048773 0.056 Uiso 1 1 d R U . . .
H5B H 0.639851 0.856285 -0.016297 0.056 Uiso 1 1 d R U . . .
C9 C 0.6600(17) 0.7953(12) 0.0719(9) 0.047(3) Uani 1 1 d . U . . .
H9C H 0.670488 0.808466 0.124333 0.071 Uiso 1 1 calc R U . . .
H9D H 0.721788 0.784020 0.065895 0.071 Uiso 1 1 calc R U . . .
H9E H 0.592691 0.744553 0.051293 0.071 Uiso 1 1 calc R U . . .
C10 C 0.5668(17) 0.8976(12) 0.0418(9) 0.047(3) Uani 1 1 d . U . . .
H10C H 0.495893 0.849496 0.024685 0.071 Uiso 1 1 calc R U . . .
H10D H 0.565738 0.945232 0.013089 0.071 Uiso 1 1 calc R U . . .
H10E H 0.582103 0.916367 0.093925 0.071 Uiso 1 1 calc R U . . .
N6 N 0.2324(19) 0.8331(15) 0.2524(10) 0.087(4) Uani 1 1 d . U . . .
H6D H 0.164723 0.790668 0.240336 0.104 Uiso 1 1 d R U . . .
H6E H 0.232463 0.867768 0.216226 0.104 Uiso 1 1 d R U . . .
C11 C 0.244(2) 0.8803(18) 0.3151(12) 0.086(4) Uani 1 1 d . U . . .
H11A H 0.309582 0.883685 0.353128 0.130 Uiso 1 1 calc R U . . .
H11B H 0.180186 0.852884 0.332452 0.130 Uiso 1 1 calc R U . . .
H11C H 0.250308 0.938274 0.304387 0.130 Uiso 1 1 calc R U . . .
C12 C 0.302(2) 0.7949(19) 0.2481(12) 0.087(4) Uani 1 1 d . U . . .
H12A H 0.372749 0.824898 0.285364 0.131 Uiso 1 1 calc R U . . .
H12B H 0.312864 0.797707 0.199112 0.131 Uiso 1 1 calc R U . . .
H12C H 0.271856 0.734770 0.256721 0.131 Uiso 1 1 calc R U . . .
N7 N 0.4540(15) 0.1517(10) 0.3805(8) 0.054(4) Uani 1 1 d . U . . .
H7D H 0.492712 0.190229 0.355268 0.064 Uiso 1 1 d R U . . .
H7E H 0.385822 0.122269 0.349908 0.064 Uiso 1 1 d R U . . .
C13 C 0.448(2) 0.1976(18) 0.4463(14) 0.095(9) Uani 1 1 d . U . . .
H13A H 0.518918 0.217499 0.484267 0.142 Uiso 1 1 calc R U . . .
H13B H 0.392113 0.158251 0.465790 0.142 Uiso 1 1 calc R U . . .
H13C H 0.430283 0.246882 0.431649 0.142 Uiso 1 1 calc R U . . .
C14 C 0.5073(17) 0.0915(15) 0.4066(10) 0.061(5) Uani 1 1 d . U . . .
H14A H 0.561263 0.115534 0.454708 0.091 Uiso 1 1 calc R U . . .
H14B H 0.543587 0.082874 0.371336 0.091 Uiso 1 1 calc R U . . .
H14C H 0.452351 0.036390 0.410786 0.091 Uiso 1 1 calc R U . . .
N8 N 0.0682(12) 0.2021(7) 0.6761(6) 0.028(3) Uani 1 1 d . U . . .
H8D H 0.029173 0.203879 0.707001 0.033 Uiso 1 1 d R U . . .
H8E H 0.058353 0.237129 0.641361 0.033 Uiso 1 1 d R U . . .
C15 C 0.1900(18) 0.2363(14) 0.7200(11) 0.059(5) Uani 1 1 d . U . . .
H15A H 0.201661 0.198293 0.757117 0.088 Uiso 1 1 calc R U . . .
H15B H 0.212560 0.294125 0.744358 0.088 Uiso 1 1 calc R U . . .
H15C H 0.233113 0.238033 0.686467 0.088 Uiso 1 1 calc R U . . .
C16 C 0.026(2) 0.1133(11) 0.6397(9) 0.051(5) Uani 1 1 d . U . . .
H16A H 0.061017 0.112081 0.601830 0.077 Uiso 1 1 calc R U . . .
H16B H -0.053173 0.093389 0.616804 0.077 Uiso 1 1 calc R U . . .
H16C H 0.040660 0.075741 0.676224 0.077 Uiso 1 1 calc R U . . .
N9 N 0.0170(13) 0.1739(8) 0.3903(7) 0.036(3) Uani 1 1 d . U . . .
H9A H 0.007086 0.221124 0.403887 0.044 Uiso 1 1 d R U . . .
H9B H 0.027396 0.178885 0.345146 0.044 Uiso 1 1 d R U . . .
C17 C 0.1141(17) 0.1714(11) 0.4426(9) 0.042(4) Uani 1 1 d . U . . .
H17A H 0.125817 0.120984 0.428023 0.063 Uiso 1 1 calc R U . . .
H17B H 0.104608 0.168202 0.491826 0.063 Uiso 1 1 calc R U . . .
H17C H 0.177284 0.223453 0.443139 0.063 Uiso 1 1 calc R U . . .
C18 C -0.0859(18) 0.0943(12) 0.3851(10) 0.049(4) Uani 1 1 d . U . . .
H18A H -0.099925 0.090200 0.432949 0.074 Uiso 1 1 calc R U . . .
H18B H -0.075719 0.043014 0.370732 0.074 Uiso 1 1 calc R U . . .
H18C H -0.147907 0.098719 0.348148 0.074 Uiso 1 1 calc R U . . .
N10 N 0.7150(13) 0.2086(8) 0.2209(8) 0.041(3) Uani 1 1 d . U . . .
H10A H 0.704987 0.256753 0.231525 0.050 Uiso 1 1 d R U . . .
H10B H 0.787767 0.221443 0.234805 0.050 Uiso 1 1 d R U . . .
C19 C 0.667(2) 0.1795(15) 0.1351(9) 0.063(6) Uani 1 1 d . U . . .
H19A H 0.589191 0.169191 0.119425 0.095 Uiso 1 1 calc R U . . .
H19B H 0.675649 0.126716 0.123624 0.095 Uiso 1 1 calc R U . . .
H19C H 0.705434 0.224751 0.109081 0.095 Uiso 1 1 calc R U . . .
C20 C 0.664(2) 0.1425(13) 0.2623(9) 0.060(6) Uani 1 1 d . U . . .
H20A H 0.667440 0.088567 0.247071 0.090 Uiso 1 1 calc R U . . .
H20B H 0.587596 0.134498 0.253024 0.090 Uiso 1 1 calc R U . . .
H20C H 0.702000 0.159626 0.314940 0.090 Uiso 1 1 calc R U . . .
O1W O 0.2254(12) 0.6431(8) 0.0429(7) 0.052(4) Uani 1 1 d . . . . .
O2W O 0.481(2) 0.5579(13) 0.0356(10) 0.118(8) Uani 1 1 d . . . . .
O3W O 0.2879(13) 0.5923(9) 0.1844(7) 0.057(4) Uani 1 1 d . . . . .
O4W O 0.3794(12) 0.2867(9) 0.5894(7) 0.055(4) Uani 1 1 d . . . . .
O5W O 0.5096(12) 0.7079(9) 0.2616(8) 0.059(4) Uani 1 1 d . . . . .
O6W O 0.2686(13) 0.1096(8) 0.5908(7) 0.054(4) Uani 1 1 d . . . . .
O7W O 0.3768(12) 0.1083(9) 0.7430(7) 0.049(3) Uani 1 1 d . . . . .
O8W O 0.2614(14) 0.0090(8) 0.4710(7) 0.060(4) Uani 1 1 d . . . . .
O9W O 0.571(2) 0.6065(14) 0.1795(11) 0.133(10) Uani 1 1 d . . . . .
O10W O 0.6287(12) 0.3476(8) 0.0375(6) 0.049(3) Uani 1 1 d . . . . .
O11W O 0.450(2) 0.931(2) 0.1725(15) 0.187(14) Uani 1 1 d . . . . .

loop_
_atom_site_aniso_label
_atom_site_aniso_U_11
_atom_site_aniso_U_22
_atom_site_aniso_U_33
_atom_site_aniso_U_23
_atom_site_aniso_U_13
_atom_site_aniso_U_12
W1 0.0182(3) 0.0158(2) 0.0159(2) 0.00326(19) 0.0071(2) 0.0088(2)
W2 0.0192(3) 0.0164(2) 0.0146(2) 0.00178(19) 0.0039(2) 0.0066(2)
W3 0.0135(3) 0.0168(2) 0.0176(2) 0.00283(19) 0.0033(2) 0.0062(2)
W4 0.0166(3) 0.0159(2) 0.0158(2) 0.00350(19) 0.0055(2) 0.0103(2)
W5 0.0152(3) 0.0112(2) 0.0142(2) 0.00229(18) 0.0042(2) 0.0057(2)
W6 0.0155(3) 0.0116(2) 0.0136(2) 0.00335(18) 0.0053(2) 0.0064(2)
O1 0.0176(18) 0.024(3) 0.021(3) 0.005(2) 0.0088(19) 0.0070(19)
O2 0.025(5) 0.022(3) 0.020(3) -0.003(3) 0.006(3) 0.012(3)
O3 0.0195(10) 0.0167(13) 0.0146(11) 0.0019(10) 0.0054(9) 0.0072(10)
O4 0.032(5) 0.019(2) 0.018(3) -0.005(2) 0.006(3) 0.006(2)
O5 0.022(3) 0.022(4) 0.0148(19) 0.003(2) -0.002(2) 0.003(4)
O6 0.0167(11) 0.0166(12) 0.0172(12) 0.0015(11) 0.0026(10) 0.0050(10)
O7 0.013(2) 0.021(3) 0.026(4) 0.001(2) 0.005(2) 0.003(2)
O8 0.020(3) 0.033(5) 0.019(2) 0.006(3) 0.003(3) 0.016(4)
O9 0.0139(17) 0.0176(16) 0.0197(16) 0.0026(13) 0.0044(14) 0.0074(14)
O10 0.0175(12) 0.0170(12) 0.0165(10) 0.0022(10) 0.0065(10) 0.0098(10)
O11 0.024(3) 0.029(5) 0.023(4) 0.004(3) 0.006(3) 0.021(3)
O12 0.0188(13) 0.0151(15) 0.0164(15) 0.0028(13) 0.0058(12) 0.0096(11)
O13 0.0169(12) 0.0128(14) 0.0146(12) 0.0014(12) 0.0040(10) 0.0056(11)
O14 0.018(2) 0.0150(19) 0.019(3) -0.004(2) 0.009(3) 0.0024(18)
O15 0.0155(15) 0.0146(16) 0.0163(13) 0.0023(13) 0.0034(12) 0.0070(12)
O16 0.0149(18) 0.0124(17) 0.0148(12) 0.0024(13) 0.0038(13) 0.0052(14)
O17 0.014(2) 0.012(2) 0.014(2) 0.0020(15) 0.0044(15) 0.0068(13)
O18 0.0179(18) 0.0151(17) 0.0158(13) 0.0035(14) 0.0046(13) 0.0102(15)
O19 0.0161(12) 0.0137(13) 0.0159(15) 0.0021(11) 0.0043(12) 0.0061(10)
O20 0.0162(15) 0.0131(14) 0.0151(16) 0.0018(13) 0.0039(14) 0.0072(11)
O21 0.032(6) 0.016(4) 0.019(4) 0.009(3) 0.013(4) 0.013(3)
W7 0.0161(3) 0.0134(2) 0.0144(2) 0.00305(18) 0.0044(2) 0.0085(2)
W8 0.0173(3) 0.0108(2) 0.0200(2) 0.00295(19) 0.0059(2) 0.0044(2)
W9 0.0136(3) 0.0171(2) 0.0195(3) 0.0002(2) 0.0017(2) 0.0052(2)
W10 0.0210(3) 0.0244(3) 0.0141(2) 0.0024(2) 0.0023(2) 0.0117(2)
W11 0.0223(3) 0.0176(2) 0.0157(2) 0.00570(19) 0.0086(2) 0.0103(2)
W12 0.0177(3) 0.0130(2) 0.0129(2) 0.00052(18) 0.0039(2) 0.0079(2)
O22 0.0159(15) 0.0152(12) 0.0156(14) 0.0013(11) 0.0052(13) 0.0032(13)
O23 0.021(2) 0.031(4) 0.019(3) 0.004(4) 0.005(3) 0.018(2)
O24 0.0177(12) 0.0139(15) 0.0138(11) 0.0046(11) 0.0047(10) 0.0090(12)
O25 0.0188(11) 0.0130(11) 0.0185(13) 0.0034(10) 0.0054(10) 0.0055(9)
O26 0.0196(12) 0.0150(13) 0.0188(10) 0.0049(10) 0.0075(10) 0.0060(11)
O27 0.023(3) 0.0108(16) 0.032(4) 0.0049(18) 0.007(4) 0.0016(19)
O28 0.0157(14) 0.0123(17) 0.0211(16) 0.0037(16) 0.0056(14) 0.0028(12)
O29 0.015(3) 0.030(5) 0.032(4) 0.005(3) 0.009(3) 0.006(3)
O30 0.014(4) 0.021(2) 0.035(5) -0.006(2) -0.004(3) 0.000(3)
O31 0.0168(11) 0.0217(13) 0.0185(11) 0.0009(11) 0.0015(10) 0.0089(11)
O32 0.021(3) 0.035(3) 0.019(3) -0.008(2) -0.005(3) 0.013(3)
O33 0.024(5) 0.035(4) 0.021(3) 0.009(3) 0.000(2) 0.016(4)
O34 0.0229(11) 0.0209(13) 0.0146(12) 0.0031(11) 0.0062(10) 0.0110(11)
O35 0.032(6) 0.021(2) 0.024(3) 0.015(2) 0.011(3) 0.011(3)
O36 0.025(2) 0.027(5) 0.029(4) 0.003(3) 0.016(3) 0.010(3)
O37 0.023(5) 0.016(2) 0.020(3) 0.005(2) 0.006(3) 0.014(3)
O38 0.019(5) 0.020(4) 0.0173(18) -0.005(2) 0.006(2) 0.008(4)
O39 0.0192(15) 0.0111(15) 0.0191(12) 0.0003(13) 0.0038(12) 0.0055(14)
O40 0.0173(12) 0.0138(13) 0.0155(10) 0.0010(10) 0.0050(10) 0.0090(10)
O41 0.0131(12) 0.0114(13) 0.0134(13) 0.0009(12) 0.0043(11) 0.0045(10)
O42 0.015(3) 0.013(2) 0.016(3) 0.0003(18) 0.002(2) 0.004(2)
N1 0.060(10) 0.176(15) 0.054(7) -0.029(9) 0.039(7) 0.002(10)
C1 0.061(10) 0.177(15) 0.054(7) -0.028(9) 0.038(7) 0.002(10)
C2 0.060(10) 0.176(15) 0.055(7) -0.029(9) 0.039(7) 0.002(10)
N2 0.045(8) 0.027(6) 0.036(7) 0.004(5) 0.025(6) 0.021(5)
C3 0.121(17) 0.063(13) 0.041(11) 0.018(9) 0.012(11) 0.064(13)
C4 0.040(9) 0.045(11) 0.085(14) -0.007(9) 0.040(8) 0.006(7)
N3 0.071(10) 0.032(7) 0.025(6) 0.009(5) 0.019(6) 0.026(6)
C5 0.090(12) 0.053(12) 0.059(12) 0.008(10) 0.034(11) 0.044(11)
C6 0.082(10) 0.034(9) 0.037(9) 0.006(7) 0.013(8) 0.017(9)
N4 0.035(9) 0.022(6) 0.026(6) 0.000(4) 0.003(6) 0.007(6)
C7 0.028(10) 0.060(11) 0.037(8) -0.004(7) 0.008(7) 0.023(9)
C8 0.041(11) 0.042(10) 0.036(7) 0.010(7) 0.017(8) 0.018(9)
N5 0.046(7) 0.051(6) 0.031(5) 0.004(4) 0.011(5) 0.006(5)
C9 0.047(7) 0.051(6) 0.032(5) 0.003(4) 0.010(5) 0.007(5)
C10 0.047(7) 0.052(6) 0.032(5) 0.003(5) 0.010(5) 0.007(5)
N6 0.085(11) 0.134(12) 0.056(7) -0.012(7) -0.003(7) 0.076(9)
C11 0.085(11) 0.134(12) 0.056(7) -0.011(8) -0.003(7) 0.076(9)
C12 0.086(11) 0.134(12) 0.057(7) -0.012(8) -0.003(7) 0.076(9)
N7 0.047(11) 0.050(10) 0.042(8) 0.007(6) 0.012(8) -0.003(7)
C13 0.048(17) 0.12(2) 0.096(17) -0.026(14) 0.047(15) -0.003(14)
C14 0.028(12) 0.091(15) 0.044(10) 0.020(10) 0.001(9) 0.009(10)
N8 0.048(8) 0.026(5) 0.026(6) 0.017(4) 0.026(5) 0.022(6)
C15 0.050(9) 0.073(13) 0.049(11) 0.010(9) 0.018(8) 0.016(9)
C16 0.090(15) 0.033(7) 0.033(9) 0.006(6) 0.030(9) 0.019(8)
N9 0.078(10) 0.035(6) 0.025(6) 0.016(5) 0.030(6) 0.043(6)
C17 0.064(9) 0.031(9) 0.035(9) 0.001(7) 0.015(7) 0.022(8)
C18 0.058(9) 0.059(10) 0.047(10) 0.018(9) 0.017(9) 0.039(7)
N10 0.028(9) 0.023(7) 0.060(7) 0.000(5) 0.002(7) 0.004(6)
C19 0.085(18) 0.104(17) 0.042(6) 0.044(8) 0.027(9) 0.074(16)
C20 0.079(18) 0.060(11) 0.023(7) -0.007(7) 0.020(9) 0.005(11)
O1W 0.066(11) 0.039(7) 0.054(8) 0.011(6) 0.012(7) 0.029(7)
O2W 0.18(3) 0.114(16) 0.094(13) 0.040(12) 0.029(15) 0.108(18)
O3W 0.085(13) 0.056(8) 0.056(8) 0.021(7) 0.036(8) 0.045(9)
O4W 0.048(10) 0.055(8) 0.069(9) 0.016(7) 0.020(8) 0.027(8)
O5W 0.033(9) 0.057(9) 0.091(10) 0.005(8) 0.024(8) 0.019(7)
O6W 0.076(12) 0.047(8) 0.045(7) -0.005(6) 0.024(7) 0.027(8)
O7W 0.048(9) 0.073(9) 0.047(7) 0.025(7) 0.031(7) 0.033(8)
O8W 0.085(13) 0.032(7) 0.060(8) 0.007(6) 0.031(8) 0.013(8)
O9W 0.13(2) 0.141(19) 0.124(16) -0.035(14) -0.046(14) 0.111(18)
O10W 0.050(10) 0.049(8) 0.043(7) 0.000(6) 0.000(6) 0.022(7)
O11W 0.12(3) 0.26(3) 0.17(2) -0.07(2) -0.031(19) 0.13(3)

loop_
_atom_type_symbol
_atom_type_description
_atom_type_scat_dispersion_real
_atom_type_scat_dispersion_imag
_atom_type_scat_source
C C 0.0033 0.0016 'International Tables Vol C Tables 4.2.6.8 and 6.1.1.4'
H H 0.0000 0.0000 'International Tables Vol C Tables 4.2.6.8 and 6.1.1.4'
N N 0.0061 0.0033 'International Tables Vol C Tables 4.2.6.8 and 6.1.1.4'
O O 0.0106 0.0060 'International Tables Vol C Tables 4.2.6.8 and 6.1.1.4'
W W -0.8490 6.8722 'International Tables Vol C Tables 4.2.6.8 and 6.1.1.4'

loop_
_geom_angle_atom_site_label_1
_geom_angle_atom_site_label_2
_geom_angle_atom_site_label_3
_geom_angle
_geom_angle_site_symmetry_1
_geom_angle_site_symmetry_3
_geom_angle_publ_flag
O1 W1 O2 102.5(4) . . ?
O1 W1 O10 98.5(4) . . ?
O2 W1 O10 98.2(4) . . ?
O1 W1 O3 98.3(4) . . ?
O2 W1 O3 95.8(4) . . ?
O10 W1 O3 155.3(4) . . ?
O1 W1 O20 89.2(4) . . ?
O2 W1 O20 168.0(4) . . ?
O10 W1 O20 82.4(3) . . ?
O3 W1 O20 79.8(3) . . ?
O1 W1 O13 163.9(4) . . ?
O2 W1 O13 91.5(4) . . ?
O10 W1 O13 87.1(3) . . ?
O3 W1 O13 72.2(3) . . ?
O20 W1 O13 76.6(3) . . ?
O5 W2 O4 103.6(4) . . ?
O5 W2 O3 96.0(4) . . ?
O4 W2 O3 99.6(4) . . ?
O5 W2 O6 99.9(4) . . ?
O4 W2 O6 97.8(4) . . ?
O3 W2 O6 152.9(4) . . ?
O5 W2 O13 162.9(4) . . ?
O4 W2 O13 91.7(4) . . ?
O3 W2 O13 73.6(3) . . ?
O6 W2 O13 85.3(3) . . ?
O5 W2 O19 90.0(4) . . ?
O4 W2 O19 164.5(4) . . ?
O3 W2 O19 86.2(3) . . ?
O6 W2 O19 72.1(3) . . ?
O13 W2 O19 76.0(3) . . ?
O7 W3 O8 103.3(5) . . ?
O7 W3 O9 98.8(4) . . ?
O8 W3 O9 98.8(4) . . ?
O7 W3 O6 93.5(4) . . ?
O8 W3 O6 97.2(4) . . ?
O9 W3 O6 157.0(4) . . ?
O7 W3 O19 162.0(4) . . ?
O8 W3 O19 92.2(4) . . ?
O9 W3 O19 87.7(4) . . ?
O6 W3 O19 75.2(3) . . ?
O7 W3 O15 87.2(4) . . ?
O8 W3 O15 168.8(4) . . ?
O9 W3 O15 83.2(3) . . ?
O6 W3 O15 78.1(3) . . ?
O19 W3 O15 76.9(3) . . ?
O11 W4 O12 102.9(4) . . ?
O11 W4 O18 101.7(4) . . ?
O12 W4 O18 92.9(4) . . ?
O11 W4 O10 102.1(4) . . ?
O12 W4 O10 87.7(4) . . ?
O18 W4 O10 155.4(3) . . ?
O11 W4 O9 100.1(4) . 2 ?
O12 W4 O9 156.6(4) . 2 ?
O18 W4 O9 86.2(4) . 2 ?
O10 W4 O9 83.6(3) . 2 ?
O11 W4 O17 177.5(4) . . ?
O12 W4 O17 76.8(3) . . ?
O18 W4 O17 75.8(3) . . ?
O10 W4 O17 80.4(3) . . ?
O9 W4 O17 80.3(3) 2 . ?
O14 W5 O15 105.2(4) . . ?
O14 W5 O13 101.0(4) . . ?
O15 W5 O13 96.1(4) . . ?
O14 W5 O16 98.4(4) . . ?
O15 W5 O16 93.0(4) . . ?
O13 W5 O16 155.5(4) . . ?
O14 W5 O12 93.7(4) . . ?
O15 W5 O12 161.0(4) . . ?
O13 W5 O12 81.6(3) . . ?
O16 W5 O12 82.5(3) . . ?
O14 W5 O17 162.8(4) . . ?
O15 W5 O17 89.2(3) . . ?
O13 W5 O17 86.4(3) . . ?
O16 W5 O17 71.1(3) . . ?
O12 W5 O17 71.8(3) . . ?
O21 W6 O20 104.7(4) . . ?
O21 W6 O19 102.1(4) . . ?
O20 W6 O19 96.5(4) . . ?
O21 W6 O16 96.4(4) . 2 ?
O20 W6 O16 93.1(4) . 2 ?
O19 W6 O16 156.1(4) . 2 ?
O21 W6 O18 91.7(4) . 2 ?
O20 W6 O18 163.3(3) . 2 ?
O19 W6 O18 83.3(4) . 2 ?
O16 W6 O18 81.2(4) 2 2 ?
O21 W6 O17 161.0(3) . 2 ?
O20 W6 O17 91.0(3) . 2 ?
O19 W6 O17 86.3(3) . 2 ?
O16 W6 O17 71.7(3) 2 2 ?
O18 W6 O17 72.2(3) 2 2 ?
W2 O3 W1 118.7(4) . . ?
W2 O6 W3 116.9(4) . . ?
W3 O9 W4 147.9(5) . 2 ?
W1 O10 W4 146.6(5) . . ?
W4 O12 W5 116.0(4) . . ?
W5 O13 W1 139.7(5) . . ?
W5 O13 W2 125.2(5) . . ?
W1 O13 W2 94.2(3) . . ?
W5 O15 W3 137.2(4) . . ?
W5 O16 W6 118.2(4) . 2 ?
W6 O17 W5 97.5(3) 2 . ?
W6 O17 W4 96.2(3) 2 . ?
W5 O17 W4 95.3(3) . . ?
W4 O18 W6 115.7(4) . 2 ?
W6 O19 W3 139.9(4) . . ?
W6 O19 W2 124.7(4) . . ?
W3 O19 W2 94.0(3) . . ?
W6 O20 W1 139.4(5) . . ?
O23 W7 O22 102.7(5) . . ?
O23 W7 O24 102.6(4) . . ?
O22 W7 O24 94.8(4) . . ?
O23 W7 O40 97.9(4) . . ?
O22 W7 O40 91.4(4) . . ?
O24 W7 O40 156.7(4) . . ?
O23 W7 O25 96.2(4) . . ?
O22 W7 O25 160.7(4) . . ?
O24 W7 O25 84.6(4) . . ?
O40 W7 O25 82.2(4) . . ?
O23 W7 O41 165.0(4) . . ?
O22 W7 O41 87.8(4) . . ?
O24 W7 O41 86.9(3) . . ?
O40 W7 O41 70.9(3) . . ?
O25 W7 O41 72.9(3) . . ?
O27 W8 O39 102.9(4) . . ?
O27 W8 O25 100.5(4) . . ?
O39 W8 O25 89.6(4) . . ?
O27 W8 O28 102.7(4) . . ?
O39 W8 O28 88.6(4) . . ?
O25 W8 O28 156.6(4) . . ?
O27 W8 O26 101.2(4) . . ?
O39 W8 O26 155.9(4) . . ?
O25 W8 O26 87.2(4) . . ?
O28 W8 O26 84.9(4) . . ?
O27 W8 O41 176.2(4) . . ?
O39 W8 O41 75.8(3) . . ?
O25 W8 O41 76.0(3) . . ?
O28 W8 O41 80.9(3) . . ?
O26 W8 O41 80.3(3) . . ?
O29 W9 O30 102.0(5) . . ?
O29 W9 O28 99.7(4) . 2_766 ?
O30 W9 O28 97.4(4) . 2_766 ?
O29 W9 O31 97.4(4) . . ?
O30 W9 O31 94.6(4) . . ?
O28 W9 O31 156.5(4) 2_766 . ?
O29 W9 O22 87.4(4) . . ?
O30 W9 O22 170.0(4) . . ?
O28 W9 O22 83.9(3) 2_766 . ?
O31 W9 O22 80.9(3) . . ?
O29 W9 O42 163.4(4) . . ?
O30 W9 O42 93.1(4) . . ?
O28 W9 O42 84.9(3) 2_766 . ?
O31 W9 O42 74.3(4) . . ?
O22 W9 O42 77.2(3) . . ?
O32 W10 O33 104.3(4) . . ?
O32 W10 O34 97.4(4) . . ?
O33 W10 O34 99.9(4) . . ?
O32 W10 O31 99.9(5) . . ?
O33 W10 O31 97.4(4) . . ?
O34 W10 O31 151.6(4) . . ?
O32 W10 O24 161.2(4) . . ?
O33 W10 O24 93.4(4) . . ?
O34 W10 O24 73.0(3) . . ?
O31 W10 O24 83.7(4) . . ?
O32 W10 O42 86.8(4) . . ?
O33 W10 O42 166.2(4) . . ?
O34 W10 O42 86.5(3) . . ?
O31 W10 O42 72.2(3) . . ?
O24 W10 O42 76.6(3) . . ?
O36 W11 O35 103.1(5) . . ?
O36 W11 O26 99.4(4) . . ?
O35 W11 O26 98.8(4) . . ?
O36 W11 O34 97.2(4) . . ?
O35 W11 O34 95.0(4) . . ?
O26 W11 O34 155.4(4) . . ?
O36 W11 O37 88.9(4) . . ?
O35 W11 O37 167.1(4) . . ?
O26 W11 O37 83.7(3) . . ?
O34 W11 O37 78.6(3) . . ?
O36 W11 O24 165.0(4) . . ?
O35 W11 O24 89.5(4) . . ?
O26 W11 O24 86.6(4) . . ?
O34 W11 O24 73.2(3) . . ?
O37 W11 O24 78.0(3) . . ?
O38 W12 O37 104.4(4) . 2_766 ?
O38 W12 O42 101.0(4) . 2_766 ?
O37 W12 O42 98.3(4) 2_766 2_766 ?
O38 W12 O40 98.7(4) . . ?
O37 W12 O40 91.6(4) 2_766 . ?
O42 W12 O40 154.9(3) 2_766 . ?
O38 W12 O39 91.4(4) . . ?
O37 W12 O39 163.3(3) 2_766 . ?
O42 W12 O39 83.6(4) 2_766 . ?
O40 W12 O39 80.6(4) . . ?
O38 W12 O41 161.5(4) . . ?
O37 W12 O41 91.8(3) 2_766 . ?
O42 W12 O41 85.1(3) 2_766 . ?
O40 W12 O41 71.5(3) . . ?
O39 W12 O41 71.7(3) . . ?
W7 O22 W9 135.5(4) . . ?
W7 O24 W11 138.3(5) . . ?
W7 O24 W10 126.7(5) . . ?
W11 O24 W10 94.0(3) . . ?
W8 O25 W7 115.7(4) . . ?
W11 O26 W8 149.2(6) . . ?
W8 O28 W9 149.0(5) . 2_766 ?
W10 O31 W9 118.8(5) . . ?
W10 O34 W11 118.3(4) . . ?
W12 O37 W11 138.4(5) 2_766 . ?
W8 O39 W12 116.1(4) . . ?
W7 O40 W12 119.1(4) . . ?
W12 O41 W8 96.3(3) . . ?
W12 O41 W7 97.2(3) . . ?
W8 O41 W7 95.3(3) . . ?
W12 O42 W9 141.6(4) 2_766 . ?
W12 O42 W10 123.4(4) 2_766 . ?
W9 O42 W10 93.2(3) . . ?
C2 N1 C1 116(2) . . ?
C2 N1 H1A 108.2 . . ?
C1 N1 H1A 108.3 . . ?
C2 N1 H1B 108.3 . . ?
C1 N1 H1B 108.2 . . ?
H1A N1 H1B 107.4 . . ?
N1 C1 H1C 109.5 . . ?
N1 C1 H1D 109.5 . . ?
H1C C1 H1D 109.5 . . ?
N1 C1 H1E 109.5 . . ?
H1C C1 H1E 109.5 . . ?
H1D C1 H1E 109.5 . . ?
N1 C2 H2C 109.5 . . ?
N1 C2 H2D 109.5 . . ?
H2C C2 H2D 109.5 . . ?
N1 C2 H2E 109.5 . . ?
H2C C2 H2E 109.5 . . ?
H2D C2 H2E 109.5 . . ?
C4 N2 C3 113.6(15) . . ?
C4 N2 H2A 108.9 . . ?
C3 N2 H2A 108.8 . . ?
C4 N2 H2B 108.8 . . ?
C3 N2 H2B 108.8 . . ?
H2A N2 H2B 107.7 . . ?
N2 C3 H3A 109.5 . . ?
N2 C3 H3B 109.5 . . ?
H3A C3 H3B 109.5 . . ?
N2 C3 H3C 109.5 . . ?
H3A C3 H3C 109.5 . . ?
H3B C3 H3C 109.5 . . ?
N2 C4 H4A 109.5 . . ?
N2 C4 H4B 109.5 . . ?
H4A C4 H4B 109.5 . . ?
N2 C4 H4C 109.5 . . ?
H4A C4 H4C 109.5 . . ?
H4B C4 H4C 109.5 . . ?
C5 N3 C6 116.7(14) . . ?
C5 N3 H3D 108.2 . . ?
C6 N3 H3D 108.1 . . ?
C5 N3 H3E 108.1 . . ?
C6 N3 H3E 108.1 . . ?
H3D N3 H3E 107.3 . . ?
N3 C5 H5C 109.5 . . ?
N3 C5 H5D 109.5 . . ?
H5C C5 H5D 109.5 . . ?
N3 C5 H5E 109.5 . . ?
H5C C5 H5E 109.5 . . ?
H5D C5 H5E 109.5 . . ?
N3 C6 H6A 109.5 . . ?
N3 C6 H6B 109.5 . . ?
H6A C6 H6B 109.5 . . ?
N3 C6 H6C 109.5 . . ?
H6A C6 H6C 109.5 . . ?
H6B C6 H6C 109.5 . . ?
C8 N4 C7 109.2(12) . . ?
C8 N4 H4D 109.9 . . ?
C7 N4 H4D 109.9 . . ?
C8 N4 H4E 109.8 . . ?
C7 N4 H4E 109.8 . . ?
H4D N4 H4E 108.3 . . ?
N4 C7 H7A 109.5 . . ?
N4 C7 H7B 109.5 . . ?
H7A C7 H7B 109.5 . . ?
N4 C7 H7C 109.5 . . ?
H7A C7 H7C 109.5 . . ?
H7B C7 H7C 109.5 . . ?
N4 C8 H8A 109.5 . . ?
N4 C8 H8B 109.5 . . ?
H8A C8 H8B 109.5 . . ?
N4 C8 H8C 109.5 . . ?
H8A C8 H8C 109.5 . . ?
H8B C8 H8C 109.5 . . ?
C10 N5 C9 114.7(15) . . ?
C10 N5 H5A 108.6 . . ?
C9 N5 H5A 108.6 . . ?
C10 N5 H5B 108.6 . . ?
C9 N5 H5B 108.6 . . ?
H5A N5 H5B 107.6 . . ?
N5 C9 H9C 109.5 . . ?
N5 C9 H9D 109.5 . . ?
H9C C9 H9D 109.5 . . ?
N5 C9 H9E 109.5 . . ?
H9C C9 H9E 109.5 . . ?
H9D C9 H9E 109.5 . . ?
N5 C10 H10C 109.5 . . ?
N5 C10 H10D 109.5 . . ?
H10C C10 H10D 109.5 . . ?
N5 C10 H10E 109.5 . . ?
H10C C10 H10E 109.5 . . ?
H10D C10 H10E 109.5 . . ?
C11 N6 C12 123(2) . . ?
C11 N6 H6D 106.6 . . ?
C12 N6 H6D 106.6 . . ?
C11 N6 H6E 106.6 . . ?
C12 N6 H6E 106.7 . . ?
H6D N6 H6E 106.5 . . ?
N6 C11 H11A 109.5 . . ?
N6 C11 H11B 109.5 . . ?
H11A C11 H11B 109.5 . . ?
N6 C11 H11C 109.5 . . ?
H11A C11 H11C 109.5 . . ?
H11B C11 H11C 109.5 . . ?
N6 C12 H12A 109.5 . . ?
N6 C12 H12B 109.5 . . ?
H12A C12 H12B 109.5 . . ?
N6 C12 H12C 109.5 . . ?
H12A C12 H12C 109.5 . . ?
H12B C12 H12C 109.5 . . ?
C14 N7 C13 108.5(18) . . ?
C14 N7 H7D 110.0 . . ?
C13 N7 H7D 110.1 . . ?
C14 N7 H7E 109.9 . . ?
C13 N7 H7E 109.9 . . ?
H7D N7 H7E 108.4 . . ?
N7 C13 H13A 109.5 . . ?
N7 C13 H13B 109.5 . . ?
H13A C13 H13B 109.5 . . ?
N7 C13 H13C 109.5 . . ?
H13A C13 H13C 109.5 . . ?
H13B C13 H13C 109.5 . . ?
N7 C14 H14A 109.5 . . ?
N7 C14 H14B 109.5 . . ?
H14A C14 H14B 109.5 . . ?
N7 C14 H14C 109.5 . . ?
H14A C14 H14C 109.5 . . ?
H14B C14 H14C 109.5 . . ?
C16 N8 C15 113.4(15) . . ?
C16 N8 H8D 108.9 . . ?
C15 N8 H8D 109.0 . . ?
C16 N8 H8E 108.9 . . ?
C15 N8 H8E 108.9 . . ?
H8D N8 H8E 107.7 . . ?
N8 C15 H15A 109.5 . . ?
N8 C15 H15B 109.5 . . ?
H15A C15 H15B 109.5 . . ?
N8 C15 H15C 109.5 . . ?
H15A C15 H15C 109.5 . . ?
H15B C15 H15C 109.5 . . ?
N8 C16 H16A 109.5 . . ?
N8 C16 H16B 109.5 . . ?
H16A C16 H16B 109.5 . . ?
N8 C16 H16C 109.5 . . ?
H16A C16 H16C 109.5 . . ?
H16B C16 H16C 109.5 . . ?
C17 N9 C18 113.1(13) . . ?
C17 N9 H9A 108.9 . . ?
C18 N9 H9A 109.0 . . ?
C17 N9 H9B 108.9 . . ?
C18 N9 H9B 109.0 . . ?
H9A N9 H9B 107.8 . . ?
N9 C17 H17A 109.5 . . ?
N9 C17 H17B 109.5 . . ?
H17A C17 H17B 109.5 . . ?
N9 C17 H17C 109.5 . . ?
H17A C17 H17C 109.5 . . ?
H17B C17 H17C 109.5 . . ?
N9 C18 H18A 109.5 . . ?
N9 C18 H18B 109.5 . . ?
H18A C18 H18B 109.5 . . ?
N9 C18 H18C 109.5 . . ?
H18A C18 H18C 109.5 . . ?
H18B C18 H18C 109.5 . . ?
C20 N10 C19 111.8(14) . . ?
C20 N10 H10A 109.2 . . ?
C19 N10 H10A 109.3 . . ?
C20 N10 H10B 109.2 . . ?
C19 N10 H10B 109.3 . . ?
H10A N10 H10B 107.9 . . ?
N10 C19 H19A 109.5 . . ?
N10 C19 H19B 109.5 . . ?
H19A C19 H19B 109.5 . . ?
N10 C19 H19C 109.5 . . ?
H19A C19 H19C 109.5 . . ?
H19B C19 H19C 109.5 . . ?
N10 C20 H20A 109.5 . . ?
N10 C20 H20B 109.5 . . ?
H20A C20 H20B 109.5 . . ?
N10 C20 H20C 109.5 . . ?
H20A C20 H20C 109.5 . . ?
H20B C20 H20C 109.5 . . ?

loop_
_geom_bond_atom_site_label_1
_geom_bond_atom_site_label_2
_geom_bond_distance
_geom_bond_site_symmetry_2
_geom_bond_publ_flag
W1 O1 1.741(9) . ?
W1 O2 1.761(8) . ?
W1 O10 1.907(8) . ?
W1 O3 1.979(9) . ?
W1 O20 2.213(8) . ?
W1 O13 2.227(9) . ?
W2 O5 1.740(9) . ?
W2 O4 1.753(8) . ?
W2 O3 1.847(10) . ?
W2 O6 1.914(9) . ?
W2 O13 2.268(8) . ?
W2 O19 2.353(8) . ?
W3 O7 1.742(9) . ?
W3 O8 1.761(9) . ?
W3 O9 1.866(8) . ?
W3 O6 1.973(8) . ?
W3 O19 2.173(9) . ?
W3 O15 2.243(8) . ?
W4 O11 1.734(9) . ?
W4 O12 1.827(9) . ?
W4 O18 1.846(8) . ?
W4 O10 1.940(8) . ?
W4 O9 1.973(9) 2 ?
W4 O17 2.278(8) . ?
W5 O14 1.720(9) . ?
W5 O15 1.783(8) . ?
W5 O13 1.915(8) . ?
W5 O16 1.959(8) . ?
W5 O12 2.124(9) . ?
W5 O17 2.260(8) . ?
W6 O21 1.725(8) . ?
W6 O20 1.792(8) . ?
W6 O19 1.898(9) . ?
W6 O16 1.969(8) 2 ?
W6 O18 2.112(8) 2 ?
W6 O17 2.225(8) 2 ?
W7 O23 1.717(9) . ?
W7 O22 1.834(8) . ?
W7 O24 1.905(8) . ?
W7 O40 1.951(8) . ?
W7 O25 2.048(9) . ?
W7 O41 2.266(9) . ?
W8 O27 1.755(9) . ?
W8 O39 1.840(8) . ?
W8 O25 1.894(9) . ?
W8 O28 1.914(9) . ?
W8 O26 1.922(8) . ?
W8 O41 2.252(8) . ?
W9 O29 1.750(10) . ?
W9 O30 1.762(9) . ?
W9 O28 1.916(8) 2_766 ?
W9 O31 1.936(9) . ?
W9 O22 2.167(9) . ?
W9 O42 2.204(9) . ?
W10 O32 1.744(9) . ?
W10 O33 1.766(9) . ?
W10 O34 1.886(10) . ?
W10 O31 1.889(9) . ?
W10 O24 2.279(9) . ?
W10 O42 2.327(8) . ?
W11 O36 1.736(10) . ?
W11 O35 1.757(9) . ?
W11 O26 1.906(9) . ?
W11 O34 1.950(9) . ?
W11 O37 2.210(8) . ?
W11 O24 2.223(9) . ?
W12 O38 1.723(8) . ?
W12 O37 1.798(9) 2_766 ?
W12 O42 1.888(9) 2_766 ?
W12 O40 1.962(9) . ?
W12 O39 2.090(9) . ?
W12 O41 2.229(8) . ?
N1 C2 1.45(4) . ?
N1 C1 1.52(3) . ?
N1 H1A 0.8901 . ?
N1 H1B 0.8899 . ?
C1 H1C 0.9600 . ?
C1 H1D 0.9600 . ?
C1 H1E 0.9600 . ?
C2 H2C 0.9600 . ?
C2 H2D 0.9600 . ?
C2 H2E 0.9600 . ?
N2 C4 1.46(2) . ?
N2 C3 1.48(2) . ?
N2 H2A 0.8899 . ?
N2 H2B 0.8901 . ?
C3 H3A 0.9600 . ?
C3 H3B 0.9600 . ?
C3 H3C 0.9600 . ?
C4 H4A 0.9600 . ?
C4 H4B 0.9600 . ?
C4 H4C 0.9600 . ?
N3 C5 1.47(2) . ?
N3 C6 1.50(2) . ?
N3 H3D 0.8900 . ?
N3 H3E 0.8900 . ?
C5 H5C 0.9600 . ?
C5 H5D 0.9600 . ?
C5 H5E 0.9600 . ?
C6 H6A 0.9600 . ?
C6 H6B 0.9600 . ?
C6 H6C 0.9600 . ?
N4 C8 1.454(18) . ?
N4 C7 1.522(18) . ?
N4 H4D 0.8900 . ?
N4 H4E 0.8900 . ?
C7 H7A 0.9600 . ?
C7 H7B 0.9600 . ?
C7 H7C 0.9600 . ?
C8 H8A 0.9600 . ?
C8 H8B 0.9600 . ?
C8 H8C 0.9600 . ?
N5 C10 1.45(2) . ?
N5 C9 1.47(2) . ?
N5 H5A 0.8900 . ?
N5 H5B 0.8900 . ?
C9 H9C 0.9600 . ?
C9 H9D 0.9600 . ?
C9 H9E 0.9600 . ?
C10 H10C 0.9600 . ?
C10 H10D 0.9600 . ?
C10 H10E 0.9600 . ?
N6 C11 1.34(2) . ?
N6 C12 1.35(3) . ?
N6 H6D 0.8899 . ?
N6 H6E 0.8901 . ?
C11 H11A 0.9600 . ?
C11 H11B 0.9600 . ?
C11 H11C 0.9600 . ?
C12 H12A 0.9600 . ?
C12 H12B 0.9600 . ?
C12 H12C 0.9600 . ?
N7 C14 1.46(3) . ?
N7 C13 1.47(2) . ?
N7 H7D 0.8900 . ?
N7 H7E 0.8899 . ?
C13 H13A 0.9600 . ?
C13 H13B 0.9600 . ?
C13 H13C 0.9600 . ?
C14 H14A 0.9600 . ?
C14 H14B 0.9600 . ?
C14 H14C 0.9600 . ?
N8 C16 1.450(19) . ?
N8 C15 1.51(2) . ?
N8 H8D 0.8901 . ?
N8 H8E 0.8901 . ?
C15 H15A 0.9600 . ?
C15 H15B 0.9600 . ?
C15 H15C 0.9600 . ?
C16 H16A 0.9600 . ?
C16 H16B 0.9600 . ?
C16 H16C 0.9600 . ?
N9 C17 1.43(2) . ?
N9 C18 1.50(2) . ?
N9 H9A 0.8900 . ?
N9 H9B 0.8900 . ?
C17 H17A 0.9600 . ?
C17 H17B 0.9600 . ?
C17 H17C 0.9600 . ?
C18 H18A 0.9600 . ?
C18 H18B 0.9600 . ?
C18 H18C 0.9600 . ?
N10 C20 1.42(2) . ?
N10 C19 1.55(2) . ?
N10 H10A 0.8900 . ?
N10 H10B 0.8901 . ?
C19 H19A 0.9600 . ?
C19 H19B 0.9600 . ?
C19 H19C 0.9600 . ?
C20 H20A 0.9600 . ?
C20 H20B 0.9600 . ?
C20 H20C 0.9600 . ?

loop_
_geom_torsion_atom_site_label_1
_geom_torsion_atom_site_label_2
_geom_torsion_atom_site_label_3
_geom_torsion_atom_site_label_4
_geom_torsion
_geom_torsion_site_symmetry_1
_geom_torsion_site_symmetry_2
_geom_torsion_site_symmetry_3
_geom_torsion_site_symmetry_4
_geom_torsion_publ_flag
O5 W2 O3 W1 -176.4(5) . . . . ?
O4 W2 O3 W1 78.8(5) . . . . ?
O6 W2 O3 W1 -50.4(10) . . . . ?
O13 W2 O3 W1 -10.2(4) . . . . ?
O19 W2 O3 W1 -86.8(4) . . . . ?
O7 W3 O9 W4 -170.4(9) . . . 2 ?
O8 W3 O9 W4 84.5(9) . . . 2 ?
O6 W3 O9 W4 -48.8(14) . . . 2 ?
O19 W3 O9 W4 -7.3(9) . . . 2 ?
O15 W3 O9 W4 -84.4(9) . . . 2 ?
O11 W4 O12 W5 -177.8(4) . . . . ?
O18 W4 O12 W5 -75.0(4) . . . . ?
O10 W4 O12 W5 80.3(4) . . . . ?
O9 W4 O12 W5 12.3(11) 2 . . . ?
O17 W4 O12 W5 -0.3(4) . . . . ?
O14 W5 O15 W3 61.8(7) . . . . ?
O13 W5 O15 W3 -41.4(7) . . . . ?
O16 W5 O15 W3 161.3(7) . . . . ?
O12 W5 O15 W3 -123.2(9) . . . . ?
O17 W5 O15 W3 -127.7(7) . . . . ?
O11 W4 O18 W6 -179.0(5) . . . 2 ?
O12 W4 O18 W6 77.2(5) . . . 2 ?
O10 W4 O18 W6 -13.8(12) . . . 2 ?
O9 W4 O18 W6 -79.4(5) 2 . . 2 ?
O17 W4 O18 W6 1.6(4) . . . 2 ?
O21 W6 O19 W3 129.8(7) . . . . ?
O20 W6 O19 W3 -123.6(7) . . . . ?
O16 W6 O19 W3 -10.4(13) 2 . . . ?
O18 W6 O19 W3 39.5(6) 2 . . . ?
O17 W6 O19 W3 -33.0(6) 2 . . . ?
O21 W6 O19 W2 -67.1(5) . . . . ?
O20 W6 O19 W2 39.4(5) . . . . ?
O16 W6 O19 W2 152.7(6) 2 . . . ?
O18 W6 O19 W2 -157.4(5) 2 . . . ?
O17 W6 O19 W2 130.1(5) 2 . . . ?
O21 W6 O20 W1 64.9(8) . . . . ?
O19 W6 O20 W1 -39.5(7) . . . . ?
O16 W6 O20 W1 162.4(7) 2 . . . ?
O18 W6 O20 W1 -128.0(11) 2 . . . ?
O17 W6 O20 W1 -125.9(7) 2 . . . ?
O23 W7 O22 W9 58.2(7) . . . . ?
O24 W7 O22 W9 -45.9(7) . . . . ?
O40 W7 O22 W9 156.6(7) . . . . ?
O25 W7 O22 W9 -133.2(9) . . . . ?
O41 W7 O22 W9 -132.6(7) . . . . ?
O27 W8 O25 W7 179.3(4) . . . . ?
O39 W8 O25 W7 -77.7(5) . . . . ?
O28 W8 O25 W7 7.9(11) . . . . ?
O26 W8 O25 W7 78.4(4) . . . . ?
O41 W8 O25 W7 -2.3(4) . . . . ?
O32 W10 O31 W9 73.1(6) . . . . ?
O33 W10 O31 W9 179.1(5) . . . . ?
O34 W10 O31 W9 -53.5(10) . . . . ?
O24 W10 O31 W9 -88.3(5) . . . . ?
O42 W10 O31 W9 -10.3(4) . . . . ?
O32 W10 O34 W11 -173.8(5) . . . . ?
O33 W10 O34 W11 80.2(5) . . . . ?
O31 W10 O34 W11 -46.7(10) . . . . ?
O24 W10 O34 W11 -10.4(4) . . . . ?
O42 W10 O34 W11 -87.5(5) . . . . ?
O27 W8 O39 W12 179.7(5) . . . . ?
O25 W8 O39 W12 79.0(5) . . . . ?
O28 W8 O39 W12 -77.6(5) . . . . ?
O26 W8 O39 W12 -3.3(13) . . . . ?
O41 W8 O39 W12 3.3(4) . . . . ?
